data_2101717
loop_
_publ_author_name
'Marsh, R. E.'

_publ_section_title
;
 The perils of <i>Cc</i> revisited
;
_journal_issue 2
_journal_name_full 'Acta Crystallographica Section B'
_journal_page_first 317
_journal_page_last 322
_journal_paper_doi 10.1107/S010876819601381X
_journal_volume 53
_journal_year 1997
_chemical_formula_moiety 'C11 H14 O6 '
_chemical_formula_sum 'C11 H14 O6'
_space_group_IT_number 43
_symmetry_cell_setting orthorhombic
_symmetry_space_group_name_Hall 'F 2 -2d'
_symmetry_space_group_name_H-M 'F d d 2'
_audit_creation_method CSD-QUEST3D-V5
_cell_angle_alpha 90
_cell_angle_beta 90
_cell_angle_gamma 90
_cell_formula_units_Z 16
_cell_length_a 11.364
_cell_length_b 32.149
_cell_length_c 12.831
_cell_volume 4687.693
_cod_data_source_file an0533.cif
_cod_data_source_block CSD_CIF_MIF_CIVLIC01
_cod_depositor_comments
;

  Added moiety chemical formula from Marsh (1997) paper. The summary
  chemical formula is calculated from moiety formula using 'AdHocParser'
  (svn://www.crystallography.net/cod-tools/trunk/Formulae/AdHocParser.yp,
  revision 1441.)

  Andrius Merkys
  2013-11-06
;
_cod_database_code 2101717

loop_
_symmetry_equiv_pos_as_xyz
x,y,z
-x,-y,z
1/4-x,1/4+y,1/4+z
3/4+x,3/4-y,1/4+z
x,1/2+y,1/2+z
-x,1/2-y,1/2+z
1/4-x,3/4+y,3/4+z
3/4+x,1/4-y,3/4+z
1/2+x,y,1/2+z
1/2-x,-y,1/2+z
3/4-x,1/4+y,3/4+z
1/4+x,3/4-y,3/4+z
1/2+x,1/2+y,z
1/2-x,1/2-y,z
3/4-x,3/4+y,1/4+z
1/4+x,1/4-y,1/4+z

loop_
_atom_site_label
_atom_site_fract_x
_atom_site_fract_y
_atom_site_fract_z
_atom_site_type_symbol
C1 .4316 .2786 .8004 C
C2 .4982 .3208 .8019 C
C3 .4409 .3177 .9114 C
C4 .3285 .3018 .8548 C
C5 .4800 .2718 .9118 C
O1 .6000 .2628 .9220 O
C6 .6130 .2264 .9835 C
C7 .4920 .2092 .9899 C
O2 .4194 .2451 .9795 O
C8 .6288 .3244 .7907 C
O3 .6890 .3468 .8425 O
O4 .6682 .3022 .7112 O
C9 .7926 .3056 .6881 C
C10 .2559 .3322 .7938 C
O5 .2223 .3649 .8267 O
O6 .2279 .3174 .7016 O
C11 .1541 .3434 .6360 C
H1 .4275 .258 .7418 H
H2 .460 .340 .758 H
H3 .449 .338 .965 H
H4 .278 .286 .898 H
H5 .641 .238 1.058 H
H6 .666 .210 .948 H
H7 .476 .190 .924 H
H8 .472 .195 1.050 H
H9 .818 .334 .680 H
H10 .832 .294 .746 H
H11 .802 .292 .624 H
H12 .178 .370 .633 H
H13 .154 .331 .570 H
H14 .084 .344 .670 H

loop_
_atom_type_symbol
C
H
O
